data_7011740
loop_
_publ_author_name
'Boss, Sally R.'
'Haigh, Robert'
'Linton, David J.'
'Wheatley, Andrew E. H.'

_publ_section_title
;
 Oxygen scavenging by lithium zincates: the synthesis, structural
 characterisation and derivatisation of [Ph(2-C5H4N)N]2ZnRLi??nthf (R =
 But, Bun; n = 1, 2)
;
_journal_issue 16
_journal_name_full 'Journal of the Chemical Society, Dalton Transactions'
_journal_page_first 3129
_journal_paper_doi 10.1039/b203451d
_journal_year 2002
_chemical_formula_sum 'C30 H35 Li N4 O Zn'
_chemical_formula_weight 539.93
_chemical_name_common aw0123
_space_group_IT_number 14
_symmetry_cell_setting monoclinic
_symmetry_space_group_name_Hall '-P 2ybc'
_symmetry_space_group_name_H-M 'P 1 21/c 1'
_atom_sites_solution_hydrogens geom
_atom_sites_solution_primary direct
_atom_sites_solution_secondary difmap
_audit_creation_method SHELXL-97
_cell_angle_alpha 90.00
_cell_angle_beta 93.230(3)
_cell_angle_gamma 90.00
_cell_formula_units_Z 4
_cell_length_a 9.6358(5)
_cell_length_b 17.4699(9)
_cell_length_c 16.9408(5)
_cell_measurement_reflns_used 15492
_cell_measurement_temperature 220(2)
_cell_measurement_theta_max 27.485
_cell_measurement_theta_min 0.998
_cell_volume 2847.2(2)
_computing_cell_refinement 'HKL Scalepack (Otwinowski & Minor 1997)'
_computing_data_collection 'Collect (Nonius BV, 1997-2000)'
_computing_data_reduction
;
'HKL Denzo and Scalepack (Otwinowski & Minor 1997)'
;
_computing_structure_refinement 'SHELXL-97 (Sheldrick, 1997)'
_computing_structure_solution 'SHELXS-97 (Sheldrick, 1990)'
_diffrn_ambient_temperature 220(2)
_diffrn_detector_area_resol_mean 9
_diffrn_measured_fraction_theta_full 0.992
_diffrn_measured_fraction_theta_max 0.992
_diffrn_measurement_device_type KappaCCD
_diffrn_measurement_method CCD
_diffrn_radiation_monochromator graphite
_diffrn_radiation_source 'fine-focus sealed tube'
_diffrn_radiation_type MoK\a
_diffrn_radiation_wavelength 0.71069
_diffrn_reflns_av_R_equivalents 0.0500
_diffrn_reflns_av_sigmaI/netI 0.0659
_diffrn_reflns_limit_h_max 12
_diffrn_reflns_limit_h_min -12
_diffrn_reflns_limit_k_max 22
_diffrn_reflns_limit_k_min -20
_diffrn_reflns_limit_l_max 21
_diffrn_reflns_limit_l_min -18
_diffrn_reflns_number 18191
_diffrn_reflns_theta_full 27.43
_diffrn_reflns_theta_max 27.43
_diffrn_reflns_theta_min 3.70
_exptl_absorpt_coefficient_mu 0.891
_exptl_absorpt_correction_T_max 1.028
_exptl_absorpt_correction_T_min 0.988
_exptl_absorpt_correction_type multi-scan
_exptl_absorpt_process_details 'Sortav Blessing (1995) '
_exptl_crystal_colour colourless
_exptl_crystal_density_diffrn 1.260
_exptl_crystal_density_method 'not measured'
_exptl_crystal_description blocks
_exptl_crystal_F_000 1136
_exptl_crystal_size_max 0.19
_exptl_crystal_size_mid 0.14
_exptl_crystal_size_min 0.12
_refine_diff_density_max 0.456
_refine_diff_density_min -0.362
_refine_diff_density_rms 0.060
_refine_ls_extinction_method none
_refine_ls_goodness_of_fit_ref 1.076
_refine_ls_hydrogen_treatment mixed
_refine_ls_matrix_type full
_refine_ls_number_parameters 334
_refine_ls_number_reflns 6446
_refine_ls_number_restraints 0
_refine_ls_restrained_S_all 1.076
_refine_ls_R_factor_all 0.0930
_refine_ls_R_factor_gt 0.0597
_refine_ls_shift/su_max 0.001
_refine_ls_shift/su_mean 0.000
_refine_ls_structure_factor_coef Fsqd
_refine_ls_weighting_details 'calc w=1/[\s^2^(Fo^2^)+(0.0369P)^2^+3.4440P] where P=(Fo^2^+2Fc^2^)/3'
_refine_ls_weighting_scheme calc
_refine_ls_wR_factor_gt 0.1198
_refine_ls_wR_factor_ref 0.1309
_reflns_number_gt 4645
_reflns_number_total 6446
_reflns_threshold_expression >2sigma(I)
_cod_data_source_file b203451d.txt
_cod_data_source_block aw0123
_cod_original_sg_symbol_H-M P2(1)/c
_cod_database_code 7011740

loop_
_symmetry_equiv_pos_as_xyz
'x, y, z'
'-x, y+1/2, -z+1/2'
'-x, -y, -z'
'x, -y-1/2, z-1/2'

loop_
_atom_site_label
_atom_site_type_symbol
_atom_site_fract_x
_atom_site_fract_y
_atom_site_fract_z
_atom_site_U_iso_or_equiv
_atom_site_adp_type
_atom_site_occupancy
_atom_site_symmetry_multiplicity
_atom_site_calc_flag
_atom_site_refinement_flags
_atom_site_disorder_assembly
_atom_site_disorder_group
Zn1 Zn 0.67507(4) 0.17093(2) 0.21101(2) 0.03566(13) Uani 1 1 d . . .
Li1 Li 0.7984(6) 0.3070(3) 0.2286(4) 0.0440(14) Uani 1 1 d . . .
N1 N 0.8850(3) 0.19073(16) 0.21872(15) 0.0367(6) Uani 1 1 d . . .
O1 O 0.8828(3) 0.37818(18) 0.29648(18) 0.0690(8) Uani 1 1 d . . .
C1 C 0.8980(4) 0.3079(3) 0.0502(2) 0.0599(11) Uani 1 1 d . . .
H1A H 0.8473 0.3504 0.0303 0.072 Uiso 1 1 calc R . .
N2 N 0.8675(3) 0.28019(18) 0.12093(16) 0.0455(7) Uani 1 1 d . . .
C2 C 0.9978(5) 0.2784(3) 0.0055(2) 0.0696(13) Uani 1 1 d . . .
H2A H 1.0152 0.2992 -0.0442 0.084 Uiso 1 1 calc R . .
N3 N 0.5904(3) 0.28813(15) 0.22992(15) 0.0344(6) Uani 1 1 d . . .
C3 C 1.0729(4) 0.2163(3) 0.0362(2) 0.0693(13) Uani 1 1 d . . .
H3A H 1.1445 0.1953 0.0076 0.083 Uiso 1 1 calc R . .
N4 N 0.6080(3) 0.19759(15) 0.32458(14) 0.0351(6) Uani 1 1 d . . .
C4 C 1.0439(4) 0.1856(2) 0.1076(2) 0.0535(10) Uani 1 1 d . . .
H4A H 1.0946 0.1435 0.1284 0.064 Uiso 1 1 calc R . .
C5 C 0.9367(3) 0.2182(2) 0.14933(19) 0.0396(8) Uani 1 1 d . . .
C6 C 0.9707(3) 0.14569(19) 0.27083(19) 0.0373(7) Uani 1 1 d . . .
C7 C 1.1122(3) 0.1603(2) 0.2865(2) 0.0472(9) Uani 1 1 d . . .
H7A H 1.1542 0.2012 0.2608 0.057 Uiso 1 1 calc R . .
C8 C 1.1912(4) 0.1156(3) 0.3392(2) 0.0578(10) Uani 1 1 d . . .
H8A H 1.2863 0.1263 0.3485 0.069 Uiso 1 1 calc R . .
C9 C 1.1333(4) 0.0557(2) 0.3781(2) 0.0563(10) Uani 1 1 d . . .
H9A H 1.1880 0.0251 0.4133 0.068 Uiso 1 1 calc R . .
C10 C 0.9939(4) 0.0415(2) 0.3647(2) 0.0568(10) Uani 1 1 d . . .
H10A H 0.9526 0.0014 0.3920 0.068 Uiso 1 1 calc R . .
C11 C 0.9124(4) 0.0852(2) 0.3113(2) 0.0475(9) Uani 1 1 d . . .
H11A H 0.8174 0.0739 0.3024 0.057 Uiso 1 1 calc R . .
C12 C 0.5872(4) 0.1704(2) 0.39739(19) 0.0453(8) Uani 1 1 d . . .
H12A H 0.6328 0.1251 0.4138 0.054 Uiso 1 1 calc R . .
C13 C 0.5026(4) 0.2059(2) 0.4486(2) 0.0524(10) Uani 1 1 d . . .
H13A H 0.4912 0.1860 0.4994 0.063 Uiso 1 1 calc R . .
C14 C 0.4347(4) 0.2718(2) 0.4230(2) 0.0507(9) Uani 1 1 d . . .
H14A H 0.3749 0.2967 0.4567 0.061 Uiso 1 1 calc R . .
C15 C 0.4527(4) 0.3014(2) 0.34983(19) 0.0419(8) Uani 1 1 d . . .
H15A H 0.4041 0.3455 0.3324 0.050 Uiso 1 1 calc R . .
C16 C 0.5459(3) 0.26447(18) 0.30078(18) 0.0329(7) Uani 1 1 d . . .
C17 C 0.5094(3) 0.34128(17) 0.18426(17) 0.0326(7) Uani 1 1 d . . .
C18 C 0.3675(3) 0.3325(2) 0.1682(2) 0.0427(8) Uani 1 1 d . . .
H18A H 0.3216 0.2905 0.1898 0.051 Uiso 1 1 calc R . .
C19 C 0.2926(4) 0.3840(2) 0.1214(2) 0.0491(9) Uani 1 1 d . . .
H19A H 0.1967 0.3764 0.1111 0.059 Uiso 1 1 calc R . .
C20 C 0.3563(4) 0.4465(2) 0.0895(2) 0.0463(8) Uani 1 1 d . . .
H20A H 0.3045 0.4822 0.0586 0.056 Uiso 1 1 calc R . .
C21 C 0.4971(4) 0.4555(2) 0.10380(19) 0.0448(8) Uani 1 1 d . . .
H21A H 0.5424 0.4973 0.0814 0.054 Uiso 1 1 calc R . .
C22 C 0.5731(4) 0.40412(19) 0.15058(19) 0.0396(8) Uani 1 1 d . . .
H22A H 0.6692 0.4116 0.1599 0.047 Uiso 1 1 calc R . .
C23 C 0.5757(3) 0.09780(19) 0.13774(19) 0.0378(7) Uani 1 1 d . . .
C24 C 0.5794(5) 0.0164(2) 0.1707(3) 0.0627(11) Uani 1 1 d . . .
H24A H 0.5299 -0.0176 0.1337 0.094 Uiso 1 1 calc R . .
H24B H 0.5354 0.0155 0.2209 0.094 Uiso 1 1 calc R . .
H24C H 0.6751 -0.0003 0.1786 0.094 Uiso 1 1 calc R . .
C25 C 0.6452(4) 0.0981(3) 0.0586(2) 0.0579(10) Uani 1 1 d . . .
H25A H 0.5971 0.0627 0.0224 0.087 Uiso 1 1 calc R . .
H25B H 0.7416 0.0825 0.0669 0.087 Uiso 1 1 calc R . .
H25C H 0.6411 0.1492 0.0363 0.087 Uiso 1 1 calc R . .
C26 C 0.4245(4) 0.1222(2) 0.1233(2) 0.0550(10) Uani 1 1 d . . .
H26A H 0.3769 0.0862 0.0875 0.082 Uiso 1 1 calc R . .
H26B H 0.4208 0.1730 0.1002 0.082 Uiso 1 1 calc R . .
H26C H 0.3796 0.1228 0.1732 0.082 Uiso 1 1 calc R . .
C27 C 1.0268(5) 0.3888(3) 0.3139(3) 0.0832(15) Uani 1 1 d . . .
H27A H 1.0735 0.4039 0.2663 0.100 Uiso 1 1 calc R . .
H27B H 1.0697 0.3417 0.3350 0.100 Uiso 1 1 calc R . .
C28 C 1.0361(6) 0.4519(4) 0.3750(3) 0.1002(19) Uani 1 1 d . . .
H28A H 1.1088 0.4406 0.4162 0.120 Uiso 1 1 calc R . .
H28B H 1.0573 0.5010 0.3504 0.120 Uiso 1 1 calc R . .
C29 C 0.9012(6) 0.4543(3) 0.4080(3) 0.0936(17) Uani 1 1 d . . .
H29A H 0.9000 0.4227 0.4557 0.112 Uiso 1 1 calc R . .
H29B H 0.8761 0.5069 0.4214 0.112 Uiso 1 1 calc R . .
C30 C 0.8097(6) 0.4250(6) 0.3478(5) 0.177(5) Uani 1 1 d . . .
H30A H 0.7655 0.4674 0.3179 0.213 Uiso 1 1 calc R . .
H30B H 0.7365 0.3951 0.3713 0.213 Uiso 1 1 calc R . .

loop_
_atom_site_aniso_label
_atom_site_aniso_U_11
_atom_site_aniso_U_22
_atom_site_aniso_U_33
_atom_site_aniso_U_23
_atom_site_aniso_U_13
_atom_site_aniso_U_12
Zn1 0.0317(2) 0.0359(2) 0.0395(2) -0.00333(17) 0.00285(14) -0.00085(18)
Li1 0.032(3) 0.041(3) 0.059(4) -0.002(3) 0.008(2) 0.001(2)
N1 0.0281(14) 0.0413(16) 0.0409(15) 0.0008(12) 0.0035(11) 0.0007(11)
O1 0.0457(16) 0.078(2) 0.083(2) -0.0376(17) 0.0000(14) -0.0034(15)
C1 0.060(3) 0.067(3) 0.053(2) 0.013(2) 0.0027(19) -0.005(2)
N2 0.0401(16) 0.0508(19) 0.0459(17) 0.0062(14) 0.0040(12) -0.0009(14)
C2 0.069(3) 0.094(4) 0.048(2) 0.012(2) 0.017(2) -0.019(3)
N3 0.0330(14) 0.0335(15) 0.0374(14) 0.0026(11) 0.0072(11) 0.0028(12)
C3 0.054(3) 0.096(4) 0.061(3) -0.007(3) 0.027(2) -0.006(3)
N4 0.0396(15) 0.0323(14) 0.0334(14) 0.0019(11) 0.0024(11) -0.0021(12)
C4 0.043(2) 0.062(3) 0.057(2) -0.0041(19) 0.0127(17) 0.0034(18)
C5 0.0318(17) 0.044(2) 0.0430(18) -0.0054(15) 0.0042(13) -0.0063(15)
C6 0.0302(17) 0.0401(18) 0.0417(18) -0.0068(14) 0.0028(13) 0.0022(14)
C7 0.0331(18) 0.052(2) 0.056(2) -0.0012(17) 0.0000(15) 0.0003(16)
C8 0.035(2) 0.069(3) 0.068(3) -0.008(2) -0.0084(18) 0.0044(19)
C9 0.051(2) 0.058(3) 0.058(2) 0.000(2) -0.0133(18) 0.013(2)
C10 0.056(2) 0.050(2) 0.063(2) 0.0113(19) -0.0066(19) 0.0015(19)
C11 0.0347(19) 0.051(2) 0.055(2) 0.0022(18) -0.0048(15) 0.0011(17)
C12 0.051(2) 0.043(2) 0.0409(19) 0.0080(16) -0.0062(15) -0.0042(18)
C13 0.061(2) 0.063(3) 0.0335(18) 0.0058(17) 0.0064(16) -0.014(2)
C14 0.050(2) 0.061(3) 0.043(2) -0.0115(18) 0.0138(16) -0.0039(19)
C15 0.0424(19) 0.0406(19) 0.0436(19) -0.0046(15) 0.0096(15) 0.0016(15)
C16 0.0280(15) 0.0334(17) 0.0372(17) -0.0012(13) 0.0004(12) -0.0049(13)
C17 0.0351(16) 0.0285(17) 0.0344(16) -0.0015(13) 0.0039(12) 0.0022(13)
C18 0.0398(18) 0.0341(18) 0.055(2) 0.0040(16) 0.0044(15) -0.0033(16)
C19 0.0349(19) 0.048(2) 0.064(2) -0.0014(18) -0.0072(16) 0.0039(17)
C20 0.050(2) 0.040(2) 0.047(2) 0.0035(16) -0.0060(16) 0.0086(17)
C21 0.055(2) 0.0364(19) 0.0430(19) 0.0096(15) 0.0053(16) -0.0019(17)
C22 0.0382(18) 0.0393(19) 0.0412(18) 0.0019(15) 0.0024(14) -0.0050(15)
C23 0.0382(18) 0.0347(18) 0.0404(18) -0.0017(14) 0.0004(14) -0.0005(14)
C24 0.073(3) 0.042(2) 0.072(3) 0.003(2) -0.011(2) -0.009(2)
C25 0.064(3) 0.066(3) 0.044(2) -0.0104(19) 0.0053(18) 0.004(2)
C26 0.040(2) 0.062(3) 0.062(2) -0.007(2) -0.0042(17) -0.0014(18)
C27 0.057(3) 0.099(4) 0.094(4) -0.030(3) 0.008(2) -0.015(3)
C28 0.089(4) 0.126(5) 0.086(4) -0.027(3) 0.004(3) -0.054(4)
C29 0.098(4) 0.096(4) 0.088(4) -0.032(3) 0.018(3) -0.023(3)
C30 0.067(4) 0.271(11) 0.193(7) -0.183(8) -0.001(4) 0.008(5)

loop_
_atom_type_symbol
_atom_type_description
_atom_type_scat_dispersion_real
_atom_type_scat_dispersion_imag
_atom_type_scat_source
C C 0.0033 0.0016 'International Tables Vol C Tables 4.2.6.8 and 6.1.1.4'
H H 0.0000 0.0000 'International Tables Vol C Tables 4.2.6.8 and 6.1.1.4'
N N 0.0061 0.0033 'International Tables Vol C Tables 4.2.6.8 and 6.1.1.4'
O O 0.0106 0.0060 'International Tables Vol C Tables 4.2.6.8 and 6.1.1.4'
Zn Zn 0.2839 1.4301 'International Tables Vol C Tables 4.2.6.8 and 6.1.1.4'
Li Li -0.0003 0.0001 'International Tables Vol C Tables 4.2.6.8 and 6.1.1.4'

loop_
_geom_angle_atom_site_label_1
_geom_angle_atom_site_label_2
_geom_angle_atom_site_label_3
_geom_angle
_geom_angle_site_symmetry_1
_geom_angle_site_symmetry_3
_geom_angle_publ_flag
C23 Zn1 N1 125.96(12) . . ?
C23 Zn1 N4 123.22(12) . . ?
N1 Zn1 N4 104.83(10) . . ?
C23 Zn1 N3 120.75(12) . . ?
N1 Zn1 N3 101.72(10) . . ?
N4 Zn1 N3 62.30(10) . . ?
C23 Zn1 C16 122.66(11) . . ?
N1 Zn1 C16 111.12(10) . . ?
N4 Zn1 C16 31.57(10) . . ?
N3 Zn1 C16 31.61(9) . . ?
C23 Zn1 Li1 146.94(16) . . ?
N1 Zn1 Li1 53.88(14) . . ?
N4 Zn1 Li1 81.90(14) . . ?
N3 Zn1 Li1 47.99(13) . . ?
C16 Zn1 Li1 66.34(13) . . ?
O1 Li1 N3 120.1(3) . . ?
O1 Li1 N2 123.9(3) . . ?
N3 Li1 N2 110.2(3) . . ?
O1 Li1 N1 120.7(3) . . ?
N3 Li1 N1 103.2(3) . . ?
N2 Li1 N1 64.8(2) . . ?
O1 Li1 C5 121.6(3) . . ?
N3 Li1 C5 117.6(3) . . ?
N2 Li1 C5 32.72(14) . . ?
N1 Li1 C5 33.73(13) . . ?
O1 Li1 Zn1 147.8(3) . . ?
N3 Li1 Zn1 54.77(15) . . ?
N2 Li1 Zn1 82.0(2) . . ?
N1 Li1 Zn1 48.61(14) . . ?
C5 Li1 Zn1 68.44(17) . . ?
C5 N1 C6 119.8(3) . . ?
C5 N1 Zn1 113.9(2) . . ?
C6 N1 Zn1 119.1(2) . . ?
C5 N1 Li1 84.3(2) . . ?
C6 N1 Li1 132.5(3) . . ?
Zn1 N1 Li1 77.52(17) . . ?
C30 O1 C27 108.3(4) . . ?
C30 O1 Li1 123.7(3) . . ?
C27 O1 Li1 127.6(3) . . ?
N2 C1 C2 124.0(4) . . ?
C1 N2 C5 118.8(3) . . ?
C1 N2 Li1 144.9(3) . . ?
C5 N2 Li1 92.6(3) . . ?
C1 C2 C3 117.2(4) . . ?
C16 N3 C17 119.3(2) . . ?
C16 N3 Li1 114.8(3) . . ?
C17 N3 Li1 113.7(3) . . ?
C16 N3 Zn1 89.08(19) . . ?
C17 N3 Zn1 135.9(2) . . ?
Li1 N3 Zn1 77.24(18) . . ?
C4 C3 C2 120.7(4) . . ?
C12 N4 C16 119.2(3) . . ?
C12 N4 Zn1 145.5(2) . . ?
C16 N4 Zn1 94.08(18) . . ?
C3 C4 C5 118.6(4) . . ?
N2 C5 N1 112.8(3) . . ?
N2 C5 C4 120.7(3) . . ?
N1 C5 C4 126.5(3) . . ?
N2 C5 Li1 54.7(2) . . ?
N1 C5 Li1 62.0(2) . . ?
C4 C5 Li1 163.0(3) . . ?
C11 C6 C7 117.4(3) . . ?
C11 C6 N1 119.4(3) . . ?
C7 C6 N1 123.1(3) . . ?
C8 C7 C6 121.0(4) . . ?
C9 C8 C7 121.2(4) . . ?
C8 C9 C10 118.6(4) . . ?
C9 C10 C11 121.3(4) . . ?
C10 C11 C6 120.5(3) . . ?
N4 C12 C13 123.0(3) . . ?
C12 C13 C14 117.7(3) . . ?
C15 C14 C13 121.3(3) . . ?
C14 C15 C16 118.6(3) . . ?
N3 C16 N4 111.5(3) . . ?
N3 C16 C15 128.4(3) . . ?
N4 C16 C15 120.0(3) . . ?
N3 C16 Zn1 59.31(16) . . ?
N4 C16 Zn1 54.35(15) . . ?
C15 C16 Zn1 166.6(2) . . ?
C18 C17 C22 117.3(3) . . ?
C18 C17 N3 122.8(3) . . ?
C22 C17 N3 119.9(3) . . ?
C19 C18 C17 121.3(3) . . ?
C18 C19 C20 120.9(3) . . ?
C21 C20 C19 118.6(3) . . ?
C20 C21 C22 120.9(3) . . ?
C21 C22 C17 121.1(3) . . ?
C26 C23 C24 108.7(3) . . ?
C26 C23 C25 108.7(3) . . ?
C24 C23 C25 108.7(3) . . ?
C26 C23 Zn1 110.1(2) . . ?
C24 C23 Zn1 111.7(2) . . ?
C25 C23 Zn1 109.0(2) . . ?
O1 C27 C28 105.0(4) . . ?
C29 C28 C27 105.5(4) . . ?
C30 C29 C28 104.5(5) . . ?
C29 C30 O1 110.1(5) . . ?

loop_
_geom_bond_atom_site_label_1
_geom_bond_atom_site_label_2
_geom_bond_distance
_geom_bond_site_symmetry_2
_geom_bond_publ_flag
Zn1 C23 1.989(3) . ?
Zn1 N1 2.049(3) . ?
Zn1 N4 2.116(2) . ?
Zn1 N3 2.234(3) . ?
Zn1 C16 2.597(3) . ?
Zn1 Li1 2.667(6) . ?
Li1 O1 1.851(7) . ?
Li1 N3 2.032(6) . ?
Li1 N2 2.032(6) . ?
Li1 N1 2.206(6) . ?
Li1 C5 2.487(7) . ?
N1 C5 1.388(4) . ?
N1 C6 1.414(4) . ?
O1 C30 1.412(6) . ?
O1 C27 1.414(5) . ?
C1 N2 1.341(5) . ?
C1 C2 1.359(6) . ?
N2 C5 1.346(4) . ?
C2 C3 1.389(7) . ?
N3 C16 1.362(4) . ?
N3 C17 1.415(4) . ?
C3 C4 1.367(6) . ?
N4 C12 1.347(4) . ?
N4 C16 1.363(4) . ?
C4 C5 1.405(5) . ?
C6 C11 1.395(5) . ?
C6 C7 1.397(5) . ?
C7 C8 1.382(5) . ?
C8 C9 1.371(6) . ?
C9 C10 1.373(5) . ?
C10 C11 1.392(5) . ?
C12 C13 1.372(5) . ?
C13 C14 1.383(5) . ?
C14 C15 1.363(5) . ?
C15 C16 1.414(4) . ?
C17 C18 1.388(4) . ?
C17 C22 1.395(4) . ?
C18 C19 1.377(5) . ?
C19 C20 1.378(5) . ?
C20 C21 1.374(5) . ?
C21 C22 1.380(5) . ?
C23 C26 1.524(5) . ?
C23 C24 1.528(5) . ?
C23 C25 1.533(5) . ?
C27 C28 1.512(7) . ?
C28 C29 1.444(7) . ?
C29 C30 1.407(7) . ?
